data_4112141
loop_
_publ_author_name
'Yutaka Matsuo'
'Ayako Muramatsu'
'Ryo Hamasaki'
'Norihiro Mizoshita'
'Takashi Kato'
'Eiichi Nakamura'

_publ_contact_author 'Nakamura, E.'
_publ_contact_author_email nakamura@chem.s.u-tokyo.ac.jp
_publ_section_title
;
 Stacking of Molecules Possessing a Fullerene Apex and a Cup-Shaped Cavity
 Connected by a Silicon Connection
;
_journal_name_full 'Journal of the American Chemical Society'
_journal_page_first 432
_journal_page_last 433
_journal_paper_doi 10.1021/ja038816y
_journal_volume 126
_journal_year 2004
_chemical_compound_source 'synthesis as described'
_chemical_formula_moiety 'C108 H69 Cl9 Si5'
_chemical_formula_structural 'C108 H69 CL9 SI5'
_chemical_formula_sum 'C108 H69 Cl9 Si5'
_chemical_formula_weight 1826.238
_chemical_name_systematic
;
 ?
;
_space_group_IT_number 19
_symmetry_cell_setting orthorhombic
_symmetry_Int_Tables_number 19
_symmetry_space_group_name_Hall 'P 2ac 2ab'
_symmetry_space_group_name_H-M 'P 21 21 21'
_atom_sites_solution_hydrogens geom
_atom_sites_solution_primary direct
_atom_sites_solution_secondary difmap
_audit_creation_date 2003-02-01T17:45:14-00:00
_cell_angle_alpha 90
_cell_angle_beta 90
_cell_angle_gamma 90
_cell_formula_units_Z 4
_cell_length_a 17.9910(16)
_cell_length_b 19.907(2)
_cell_length_c 23.959(3)
_cell_measurement_reflns_used 0
_cell_measurement_temperature 153(2)
_cell_measurement_theta_max 0
_cell_measurement_theta_min 0
_cell_measurement_wavelength 0.71073
_cell_volume 8580.8(16)
_computing_molecular_graphics 'Ortep-3 for Windows (Farrugia, 1997)'
_computing_structure_refinement 'SHELXL-97 (Sheldrick, 1997)'
_computing_structure_solution 'SHELXS-97 (Sheldrick, 1997)'
_diffrn_ambient_temperature 153(2)
_diffrn_measured_fraction_theta_full 0.901
_diffrn_measured_fraction_theta_max 0.901
_diffrn_radiation_monochromator graphite
_diffrn_radiation_probe x-ray
_diffrn_radiation_type MoK\a
_diffrn_radiation_wavelength 0.71073
_diffrn_reflns_av_unetI/netI 0.0422
_diffrn_reflns_limit_h_max 21
_diffrn_reflns_limit_h_min 0
_diffrn_reflns_limit_k_max 24
_diffrn_reflns_limit_k_min 0
_diffrn_reflns_limit_l_max 29
_diffrn_reflns_limit_l_min 0
_diffrn_reflns_number 7945
_diffrn_reflns_theta_full 25.63
_diffrn_reflns_theta_max 25.63
_diffrn_reflns_theta_min 2.28
_exptl_absorpt_coefficient_mu 0.417
_exptl_absorpt_correction_type none
_exptl_crystal_colour red
_exptl_crystal_density_diffrn 1.413
_exptl_crystal_description prism
_exptl_crystal_F_000 3760
_exptl_crystal_size_max 0.52
_exptl_crystal_size_mid 0.18
_exptl_crystal_size_min 0.12
_refine_diff_density_max 0.397
_refine_diff_density_min -0.43
_refine_diff_density_rms 0.086
_refine_ls_abs_structure_details 'Flack H D (1983), Acta Cryst. A39, 876-881'
_refine_ls_abs_structure_Flack 0.33(10)
_refine_ls_extinction_coef 0.0102(8)
_refine_ls_extinction_expression Fc^*^=kFc[1+0.001xFc^2^\l^3^/sin(2\q)]^-1/4^
_refine_ls_extinction_method SHELXL
_refine_ls_goodness_of_fit_ref 1.031
_refine_ls_hydrogen_treatment mixed
_refine_ls_matrix_type full
_refine_ls_number_parameters 1100
_refine_ls_number_reflns 7945
_refine_ls_number_restraints 0
_refine_ls_restrained_S_all 1.031
_refine_ls_R_factor_all 0.0787
_refine_ls_R_factor_gt 0.0654
_refine_ls_shift/su_max 0
_refine_ls_shift/su_mean 0
_refine_ls_structure_factor_coef Fsqd
_refine_ls_weighting_details 'calc w=1/[\s^2^(Fo^2^)+(0.1311P)^2^+5.1350P] where P=(Fo^2^+2Fc^2^)/3'
_refine_ls_weighting_scheme calc
_refine_ls_wR_factor_gt 0.1697
_refine_ls_wR_factor_ref 0.1826
_reflns_number_gt 6750
_reflns_number_total 7945
_reflns_threshold_expression >2sigma(I)
_cod_data_source_file ja038816ysi20031001_103504.cif
_cod_data_source_block PhSi
_cod_original_cell_volume 8580.8(17)
_cod_database_code 4112141

loop_
_symmetry_equiv_pos_as_xyz
'x, y, z'
'-x+1/2, -y, z+1/2'
'x+1/2, -y+1/2, -z'
'-x, y+1/2, -z+1/2'

loop_
_atom_site_label
_atom_site_type_symbol
_atom_site_fract_x
_atom_site_fract_y
_atom_site_fract_z
_atom_site_U_iso_or_equiv
_atom_site_adp_type
_atom_site_occupancy
_atom_site_symmetry_multiplicity
_atom_site_calc_flag
_atom_site_refinement_flags
C1 C 0.5395(4) 0.1664(4) 0.6842(3) 0.0392(15) Uani 1 1 d .
H1 H 0.5456 0.1166 0.6874 0.047 Uiso 1 1 calc R
C2 C 0.4592(4) 0.1691(3) 0.6801(3) 0.0360(14) Uani 1 1 d .
C3 C 0.4306(4) 0.1844(3) 0.7338(3) 0.0368(15) Uani 1 1 d .
C4 C 0.4919(3) 0.1949(3) 0.7708(2) 0.0284(13) Uani 1 1 d .
C5 C 0.5576(3) 0.1847(3) 0.7415(3) 0.0292(13) Uani 1 1 d .
C6 C 0.6333(3) 0.2062(3) 0.7602(3) 0.0293(13) Uani 1 1 d .
C7 C 0.5919(4) 0.1784(3) 0.6370(3) 0.0324(14) Uani 1 1 d .
C8 C 0.4187(4) 0.1833(3) 0.6266(3) 0.0326(14) Uani 1 1 d .
C9 C 0.3543(3) 0.2155(3) 0.7445(3) 0.0286(13) Uani 1 1 d .
C10 C 0.4878(3) 0.2288(3) 0.8266(2) 0.0275(12) Uani 1 1 d .
C11 C 0.5492(4) 0.2196(3) 0.5923(3) 0.0336(14) Uani 1 1 d .
C12 C 0.4731(4) 0.2219(3) 0.5877(3) 0.0316(13) Uani 1 1 d .
C13 C 0.3626(4) 0.2401(3) 0.6385(3) 0.0303(13) Uani 1 1 d .
C14 C 0.3338(4) 0.2542(3) 0.6907(3) 0.0326(14) Uani 1 1 d .
C15 C 0.3657(4) 0.2746(3) 0.7856(3) 0.0311(13) Uani 1 1 d .
C16 C 0.4239(4) 0.2802(3) 0.8219(3) 0.0302(13) Uani 1 1 d .
C17 C 0.5560(3) 0.2755(3) 0.8300(3) 0.0277(12) Uani 1 1 d .
C18 C 0.6209(3) 0.2652(3) 0.8005(3) 0.0302(13) Uani 1 1 d .
C19 C 0.6685(4) 0.2424(3) 0.7105(3) 0.0306(13) Uani 1 1 d .
C20 C 0.6496(4) 0.2311(3) 0.6562(3) 0.0338(14) Uani 1 1 d .
C21 C 0.5929(3) 0.2779(3) 0.5774(3) 0.0326(14) Uani 1 1 d .
C22 C 0.4385(4) 0.2828(3) 0.5679(3) 0.0356(14) Uani 1 1 d .
C23 C 0.3705(4) 0.2935(3) 0.5994(3) 0.0320(14) Uani 1 1 d .
C24 C 0.3140(3) 0.3220(3) 0.7049(3) 0.0299(13) Uani 1 1 d .
C25 C 0.3327(3) 0.3337(3) 0.7625(3) 0.0327(14) Uani 1 1 d .
C26 C 0.4515(3) 0.3460(3) 0.8363(3) 0.0302(13) Uani 1 1 d .
C27 C 0.5324(3) 0.3430(3) 0.8412(3) 0.0303(13) Uani 1 1 d .
C28 C 0.6633(3) 0.3222(3) 0.7821(3) 0.0312(13) Uani 1 1 d .
C29 C 0.6923(3) 0.3087(3) 0.7266(3) 0.0319(14) Uani 1 1 d .
C30 C 0.6543(4) 0.2837(3) 0.6152(3) 0.0338(14) Uani 1 1 d .
C31 C 0.5595(4) 0.3358(3) 0.5545(3) 0.0370(14) Uani 1 1 d .
C32 C 0.4805(4) 0.3386(3) 0.5504(3) 0.0343(14) Uani 1 1 d .
C33 C 0.3470(4) 0.3591(3) 0.6115(3) 0.0347(14) Uani 1 1 d .
C34 C 0.3184(4) 0.3735(3) 0.6651(3) 0.0357(15) Uani 1 1 d .
C35 C 0.3559(4) 0.3983(3) 0.7784(3) 0.0330(14) Uani 1 1 d .
C36 C 0.4169(4) 0.4042(3) 0.8167(3) 0.0317(14) Uani 1 1 d .
C37 C 0.5748(4) 0.3985(3) 0.8264(3) 0.0324(14) Uani 1 1 d .
C38 C 0.6423(4) 0.3884(3) 0.7953(3) 0.0329(14) Uani 1 1 d .
C39 C 0.7005(4) 0.3601(3) 0.6878(3) 0.0365(15) Uani 1 1 d .
C40 C 0.6816(4) 0.3468(3) 0.6309(3) 0.0360(14) Uani 1 1 d .
C41 C 0.5874(4) 0.4011(3) 0.5716(3) 0.0406(16) Uani 1 1 d .
C42 C 0.4557(4) 0.4056(3) 0.5641(3) 0.0372(15) Uani 1 1 d .
C43 C 0.3909(4) 0.4165(3) 0.5934(3) 0.0357(15) Uani 1 1 d .
C44 C 0.3430(4) 0.4395(3) 0.6819(3) 0.0364(15) Uani 1 1 d .
C45 C 0.3623(4) 0.4512(3) 0.7379(3) 0.0352(15) Uani 1 1 d .
C46 C 0.4624(4) 0.4617(3) 0.7999(3) 0.0356(14) Uani 1 1 d .
C47 C 0.5384(4) 0.4589(3) 0.8047(3) 0.0362(15) Uani 1 1 d .
C48 C 0.6485(4) 0.4419(3) 0.7551(3) 0.0381(16) Uani 1 1 d .
C49 C 0.6761(4) 0.4280(3) 0.7018(3) 0.0374(15) Uani 1 1 d .
C50 C 0.6459(4) 0.4076(3) 0.6083(3) 0.0367(15) Uani 1 1 d .
C51 C 0.5224(4) 0.4450(3) 0.5768(3) 0.0393(16) Uani 1 1 d .
C52 C 0.3889(4) 0.4658(3) 0.6373(3) 0.0397(16) Uani 1 1 d .
C53 C 0.4276(4) 0.4906(3) 0.7511(3) 0.0374(15) Uani 1 1 d .
C54 C 0.5851(4) 0.4848(3) 0.7599(3) 0.0419(17) Uani 1 1 d .
C55 C 0.6438(4) 0.4571(3) 0.6521(3) 0.0382(16) Uani 1 1 d .
C56 C 0.5200(4) 0.4930(3) 0.6192(3) 0.0413(17) Uani 1 1 d .
C57 C 0.4518(4) 0.5036(3) 0.6504(3) 0.0383(16) Uani 1 1 d .
C58 C 0.4711(4) 0.5159(3) 0.7078(3) 0.0402(16) Uani 1 1 d .
C59 C 0.5523(4) 0.5135(3) 0.7131(3) 0.0388(16) Uani 1 1 d .
C60 C 0.5820(4) 0.4995(3) 0.6574(3) 0.0399(16) Uani 1 1 d .
C61 C 0.6794(3) 0.1456(3) 0.7832(3) 0.0320(13) Uani 1 1 d .
H61A H 0.6802 0.1112 0.7534 0.038 Uiso 1 1 calc R
H61B H 0.6504 0.1263 0.8145 0.038 Uiso 1 1 calc R
C62 C 0.6288(4) 0.1127(3) 0.6145(3) 0.0327(13) Uani 1 1 d .
H62A H 0.5888 0.0865 0.5962 0.039 Uiso 1 1 calc R
H62B H 0.6445 0.0866 0.6476 0.039 Uiso 1 1 calc R
C63 C 0.3852(4) 0.1186(3) 0.6005(3) 0.0338(14) Uani 1 1 d .
H63A H 0.3663 0.0914 0.632 0.041 Uiso 1 1 calc R
H63B H 0.4275 0.0933 0.5844 0.041 Uiso 1 1 calc R
C64 C 0.2953(3) 0.1625(3) 0.7624(3) 0.0313(13) Uani 1 1 d .
H64A H 0.3176 0.1358 0.7929 0.038 Uiso 1 1 calc R
H64B H 0.2887 0.1316 0.7304 0.038 Uiso 1 1 calc R
C65 C 0.4808(4) 0.1776(3) 0.8758(3) 0.0307(13) Uani 1 1 d .
H65A H 0.5234 0.1465 0.8725 0.037 Uiso 1 1 calc R
H65B H 0.4355 0.1508 0.8685 0.037 Uiso 1 1 calc R
C66 C 0.7764(5) 0.1941(4) 0.8794(3) 0.0491(18) Uani 1 1 d .
H66A H 0.8275 0.1988 0.893 0.074 Uiso 1 1 calc R
H66B H 0.7481 0.1657 0.9052 0.074 Uiso 1 1 calc R
H66C H 0.7531 0.2385 0.8772 0.074 Uiso 1 1 calc R
C67 C 0.8396(4) 0.2002(3) 0.7593(3) 0.0420(16) Uani 1 1 d .
H67A H 0.8897 0.203 0.7752 0.063 Uiso 1 1 calc R
H67B H 0.8203 0.2457 0.753 0.063 Uiso 1 1 calc R
H67C H 0.8416 0.1761 0.7237 0.063 Uiso 1 1 calc R
C68 C 0.7946(4) 0.1530(4) 0.5951(4) 0.0496(18) Uani 1 1 d .
H68A H 0.8347 0.1518 0.5675 0.074 Uiso 1 1 calc R
H68B H 0.8101 0.1284 0.6286 0.074 Uiso 1 1 calc R
H68C H 0.7838 0.1997 0.605 0.074 Uiso 1 1 calc R
C69 C 0.6873(5) 0.1524(4) 0.4972(3) 0.0472(17) Uani 1 1 d .
H69A H 0.731 0.1502 0.4728 0.071 Uiso 1 1 calc R
H69B H 0.6733 0.1994 0.5031 0.071 Uiso 1 1 calc R
H69C H 0.6459 0.1283 0.4797 0.071 Uiso 1 1 calc R
C70 C 0.3330(6) 0.1702(4) 0.4842(4) 0.064(2) Uani 1 1 d .
H70A H 0.292 0.1681 0.4574 0.096 Uiso 1 1 calc R
H70B H 0.3785 0.1532 0.4668 0.096 Uiso 1 1 calc R
H70C H 0.3405 0.2169 0.496 0.096 Uiso 1 1 calc R
C71 C 0.2195(5) 0.1458(5) 0.5744(5) 0.068(3) Uani 1 1 d .
H71A H 0.182 0.1444 0.5448 0.102 Uiso 1 1 calc R
H71B H 0.2241 0.1919 0.5884 0.102 Uiso 1 1 calc R
H71C H 0.2046 0.1159 0.6049 0.102 Uiso 1 1 calc R
C72 C 0.1520(4) 0.2457(4) 0.7375(5) 0.065(3) Uani 1 1 d .
H72A H 0.1494 0.2254 0.7003 0.097 Uiso 1 1 calc R
H72B H 0.1796 0.2881 0.7355 0.097 Uiso 1 1 calc R
H72C H 0.1015 0.2544 0.7511 0.097 Uiso 1 1 calc R
C73 C 0.2047(5) 0.2258(4) 0.8557(4) 0.064(2) Uani 1 1 d .
H73A H 0.2336 0.2674 0.8538 0.095 Uiso 1 1 calc R
H73B H 0.2286 0.1945 0.8817 0.095 Uiso 1 1 calc R
H73C H 0.1543 0.2359 0.8688 0.095 Uiso 1 1 calc R
C74 C 0.3912(5) 0.2532(4) 0.9657(3) 0.051(2) Uani 1 1 d .
H74A H 0.3475 0.2268 0.9549 0.076 Uiso 1 1 calc R
H74B H 0.3922 0.2952 0.9443 0.076 Uiso 1 1 calc R
H74C H 0.3889 0.2634 1.0056 0.076 Uiso 1 1 calc R
C75 C 0.5607(5) 0.2530(4) 0.9709(3) 0.0484(18) Uani 1 1 d .
H75A H 0.6052 0.2264 0.9628 0.073 Uiso 1 1 calc R
H75B H 0.5589 0.2631 1.011 0.073 Uiso 1 1 calc R
H75C H 0.5623 0.2951 0.9497 0.073 Uiso 1 1 calc R
C76 C 0.8103(4) 0.0647(3) 0.8110(3) 0.0383(15) Uani 1 1 d .
C77 C 0.8303(4) 0.0317(4) 0.8593(3) 0.0467(17) Uani 1 1 d .
H77 H 0.8271 0.0546 0.894 0.056 Uiso 1 1 calc R
C78 C 0.8554(5) -0.0350(4) 0.8584(4) 0.057(2) Uani 1 1 d .
H78 H 0.87 -0.0564 0.8921 0.068 Uiso 1 1 calc R
C79 C 0.8590(5) -0.0695(4) 0.8091(5) 0.062(2) Uani 1 1 d .
H79 H 0.8748 -0.115 0.8085 0.074 Uiso 1 1 calc R
C80 C 0.8393(5) -0.0374(4) 0.7599(4) 0.060(2) Uani 1 1 d .
H80 H 0.8416 -0.0608 0.7253 0.072 Uiso 1 1 calc R
C81 C 0.8162(4) 0.0289(4) 0.7614(4) 0.0477(18) Uani 1 1 d .
H81 H 0.8041 0.0508 0.7274 0.057 Uiso 1 1 calc R
C82 C 0.7314(4) 0.0220(3) 0.5540(3) 0.0375(15) Uani 1 1 d .
C83 C 0.7336(6) -0.0228(4) 0.5991(4) 0.065(3) Uani 1 1 d .
H83 H 0.7247 -0.0067 0.6358 0.078 Uiso 1 1 calc R
C84 C 0.7487(6) -0.0907(4) 0.5909(5) 0.087(4) Uani 1 1 d .
H84 H 0.748 -0.1206 0.6217 0.105 Uiso 1 1 calc R
C85 C 0.7644(5) -0.1144(4) 0.5390(5) 0.068(3) Uani 1 1 d .
H85 H 0.7749 -0.1608 0.5338 0.081 Uiso 1 1 calc R
C86 C 0.7651(6) -0.0717(4) 0.4943(5) 0.070(3) Uani 1 1 d .
H86 H 0.7762 -0.088 0.458 0.084 Uiso 1 1 calc R
C87 C 0.7494(5) -0.0037(4) 0.5027(4) 0.058(2) Uani 1 1 d .
H87 H 0.7512 0.0258 0.4716 0.069 Uiso 1 1 calc R
C88 C 0.3028(4) 0.0271(3) 0.5256(3) 0.0427(16) Uani 1 1 d .
C89 C 0.3031(4) -0.0238(3) 0.5660(3) 0.0460(17) Uani 1 1 d .
H89 H 0.3057 -0.0118 0.6043 0.055 Uiso 1 1 calc R
C90 C 0.2996(5) -0.0916(4) 0.5514(4) 0.054(2) Uani 1 1 d .
H90 H 0.2993 -0.1251 0.5797 0.065 Uiso 1 1 calc R
C91 C 0.2965(5) -0.1097(4) 0.4961(4) 0.056(2) Uani 1 1 d .
H91 H 0.2954 -0.1559 0.4862 0.067 Uiso 1 1 calc R
C92 C 0.2952(5) -0.0617(4) 0.4552(4) 0.058(2) Uani 1 1 d .
H92 H 0.2918 -0.0743 0.417 0.069 Uiso 1 1 calc R
C93 C 0.2986(5) 0.0056(4) 0.4700(4) 0.054(2) Uani 1 1 d .
H93 H 0.2981 0.0384 0.4413 0.065 Uiso 1 1 calc R
C94 C 0.1445(4) 0.1084(3) 0.7912(3) 0.0379(15) Uani 1 1 d .
C95 C 0.1774(4) 0.0456(4) 0.8002(5) 0.064(3) Uani 1 1 d .
H95 H 0.23 0.0423 0.8023 0.076 Uiso 1 1 calc R
C96 C 0.1344(5) -0.0119(4) 0.8060(5) 0.073(3) Uani 1 1 d .
H96 H 0.1582 -0.054 0.8117 0.088 Uiso 1 1 calc R
C97 C 0.0582(4) -0.0091(4) 0.8038(4) 0.059(2) Uani 1 1 d .
H97 H 0.0294 -0.0486 0.8087 0.07 Uiso 1 1 calc R
C98 C 0.0244(4) 0.0513(4) 0.7946(5) 0.066(3) Uani 1 1 d .
H98 H -0.0283 0.0536 0.7924 0.079 Uiso 1 1 calc R
C99 C 0.0665(4) 0.1092(3) 0.7883(4) 0.052(2) Uani 1 1 d .
H99 H 0.0418 0.1507 0.7819 0.062 Uiso 1 1 calc R
C100 C 0.4736(4) 0.1231(3) 0.9909(3) 0.0343(14) Uani 1 1 d .
C101 C 0.4075(4) 0.0903(3) 1.0018(3) 0.0431(16) Uani 1 1 d .
H101 H 0.3622 0.109 0.9887 0.052 Uiso 1 1 calc R
C102 C 0.4059(5) 0.0293(4) 1.0322(4) 0.054(2) Uani 1 1 d .
H102 H 0.36 0.0076 1.0397 0.065 Uiso 1 1 calc R
C103 C 0.4718(6) 0.0016(4) 1.0508(3) 0.055(2) Uani 1 1 d .
H103 H 0.471 -0.0396 1.0708 0.067 Uiso 1 1 calc R
C104 C 0.5379(5) 0.0327(3) 1.0407(3) 0.052(2) Uani 1 1 d .
H104 H 0.5828 0.0133 1.0538 0.063 Uiso 1 1 calc R
C105 C 0.5397(4) 0.0935(3) 1.0107(3) 0.0449(17) Uani 1 1 d .
H105 H 0.586 0.1148 1.0038 0.054 Uiso 1 1 calc R
C201 C 0.4862(5) -0.0385(4) 0.4893(3) 0.0534(19) Uani 1 1 d .
H201 H 0.4332 -0.0442 0.501 0.064 Uiso 1 1 calc R
C202 C 0.4710(5) 0.2556(4) 0.3845(4) 0.060(2) Uani 1 1 d .
H202 H 0.4268 0.2631 0.4091 0.072 Uiso 1 1 calc R
C203 C 0.4539(5) 0.1444(5) 0.1418(4) 0.065(2) Uani 1 1 d .
H203 H 0.46 0.1191 0.106 0.078 Uiso 1 1 calc R
Si1 Si 0.77737(10) 0.15455(8) 0.80859(8) 0.0327(4) Uani 1 1 d .
Si2 Si 0.70941(10) 0.11298(8) 0.56520(8) 0.0337(4) Uani 1 1 d .
Si3 Si 0.31008(11) 0.11800(9) 0.54602(9) 0.0420(5) Uani 1 1 d .
Si4 Si 0.19994(10) 0.18744(8) 0.78604(9) 0.0374(4) Uani 1 1 d .
Si5 Si 0.47635(11) 0.20443(8) 0.95075(7) 0.0338(4) Uani 1 1 d .
Cl1 Cl 0.49824(16) 0.04466(11) 0.46680(12) 0.0804(8) Uani 1 1 d .
Cl2 Cl 0.5422(2) -0.05368(14) 0.54653(13) 0.0944(10) Uani 1 1 d .
Cl3 Cl 0.5043(3) -0.09520(15) 0.43583(13) 0.1154(14) Uani 1 1 d .
Cl4 Cl 0.49472(15) 0.33217(11) 0.35339(12) 0.0754(7) Uani 1 1 d .
Cl5 Cl 0.4474(2) 0.19725(13) 0.33412(15) 0.1120(13) Uani 1 1 d .
Cl6 Cl 0.54331(17) 0.22474(15) 0.42553(12) 0.0876(8) Uani 1 1 d .
Cl7 Cl 0.47251(17) 0.23113(13) 0.12786(13) 0.0843(8) Uani 1 1 d .
Cl8 Cl 0.36286(18) 0.13349(14) 0.16431(15) 0.0944(9) Uani 1 1 d .
Cl9 Cl 0.5169(3) 0.1127(2) 0.18906(15) 0.1266(14) Uani 1 1 d .

loop_
_atom_site_aniso_label
_atom_site_aniso_U_11
_atom_site_aniso_U_22
_atom_site_aniso_U_33
_atom_site_aniso_U_23
_atom_site_aniso_U_13
_atom_site_aniso_U_12
C1 0.038(4) 0.037(4) 0.042(4) -0.013(3) 0.000(3) 0.004(3)
C2 0.034(3) 0.037(4) 0.037(3) -0.002(3) -0.002(3) -0.004(3)
C3 0.033(3) 0.034(3) 0.043(4) -0.005(3) -0.001(3) 0.002(3)
C4 0.039(3) 0.010(2) 0.036(3) 0.001(2) 0.002(3) 0.001(2)
C5 0.034(3) 0.011(2) 0.043(3) -0.002(2) 0.002(3) 0.002(2)
C6 0.033(3) 0.010(2) 0.045(3) -0.001(2) -0.003(3) 0.002(2)
C7 0.038(3) 0.018(3) 0.041(3) 0.000(2) 0.005(3) -0.002(2)
C8 0.045(4) 0.014(3) 0.039(3) 0.002(2) -0.006(3) -0.007(2)
C9 0.031(3) 0.013(3) 0.042(3) -0.001(2) 0.000(3) -0.002(2)
C10 0.031(3) 0.014(3) 0.037(3) 0.000(2) 0.000(3) -0.002(2)
C11 0.043(4) 0.017(3) 0.041(3) -0.004(2) 0.000(3) 0.000(2)
C12 0.040(3) 0.016(3) 0.039(3) -0.004(2) 0.000(3) 0.002(2)
C13 0.034(3) 0.021(3) 0.036(3) 0.000(2) -0.004(3) -0.003(2)
C14 0.035(3) 0.009(3) 0.054(4) 0.002(2) -0.005(3) -0.002(2)
C15 0.036(3) 0.015(3) 0.041(3) 0.000(2) 0.001(3) -0.001(2)
C16 0.038(3) 0.010(3) 0.043(3) -0.002(2) 0.009(3) -0.001(2)
C17 0.034(3) 0.013(3) 0.035(3) 0.001(2) 0.001(3) -0.003(2)
C18 0.034(3) 0.015(3) 0.041(3) -0.001(2) -0.006(3) 0.001(2)
C19 0.035(3) 0.012(3) 0.044(3) -0.001(2) 0.001(3) 0.004(2)
C20 0.039(3) 0.013(3) 0.049(4) -0.002(2) 0.002(3) 0.002(2)
C21 0.033(3) 0.023(3) 0.042(3) -0.001(2) 0.006(3) 0.000(2)
C22 0.042(4) 0.018(3) 0.047(4) -0.001(3) -0.001(3) -0.002(2)
C23 0.042(4) 0.017(3) 0.036(3) 0.002(2) -0.009(3) 0.000(2)
C24 0.032(3) 0.016(3) 0.042(3) -0.003(2) 0.005(3) 0.004(2)
C25 0.032(3) 0.016(3) 0.050(4) 0.003(2) 0.004(3) 0.003(2)
C26 0.035(3) 0.016(3) 0.039(3) -0.004(2) 0.000(3) -0.001(2)
C27 0.034(3) 0.013(3) 0.044(3) -0.008(2) 0.000(3) 0.001(2)
C28 0.032(3) 0.015(3) 0.047(4) -0.002(2) 0.003(3) -0.001(2)
C29 0.035(3) 0.014(3) 0.047(4) 0.002(2) 0.000(3) -0.005(2)
C30 0.036(3) 0.018(3) 0.047(4) 0.002(2) 0.002(3) -0.002(2)
C31 0.049(4) 0.022(3) 0.040(3) 0.006(3) 0.003(3) -0.003(3)
C32 0.042(3) 0.021(3) 0.040(3) 0.005(2) 0.003(3) 0.001(3)
C33 0.036(3) 0.024(3) 0.043(4) 0.006(2) -0.005(3) 0.002(3)
C34 0.032(3) 0.019(3) 0.055(4) 0.005(3) 0.001(3) 0.002(2)
C35 0.037(3) 0.015(3) 0.047(4) 0.001(2) 0.003(3) 0.007(2)
C36 0.042(3) 0.008(3) 0.045(4) -0.004(2) 0.003(3) 0.005(2)
C37 0.043(4) 0.012(3) 0.042(3) -0.007(2) -0.005(3) -0.002(2)
C38 0.038(3) 0.010(3) 0.050(4) -0.002(2) -0.001(3) -0.006(2)
C39 0.038(3) 0.020(3) 0.052(4) 0.002(3) 0.000(3) -0.008(2)
C40 0.035(3) 0.019(3) 0.054(4) 0.002(3) 0.001(3) -0.004(2)
C41 0.043(4) 0.026(3) 0.052(4) 0.014(3) 0.009(4) -0.004(3)
C42 0.049(4) 0.019(3) 0.044(4) 0.009(3) -0.001(3) -0.001(3)
C43 0.041(4) 0.019(3) 0.047(4) 0.007(3) -0.007(3) 0.002(2)
C44 0.042(4) 0.012(3) 0.056(4) 0.006(3) 0.004(3) 0.008(2)
C45 0.038(3) 0.011(3) 0.057(4) -0.001(3) 0.011(3) 0.008(2)
C46 0.043(4) 0.011(3) 0.054(4) -0.004(2) 0.004(3) 0.004(2)
C47 0.048(4) 0.005(2) 0.056(4) -0.004(2) -0.002(3) -0.003(2)
C48 0.046(4) 0.012(3) 0.057(4) -0.002(3) -0.005(3) -0.010(2)
C49 0.039(3) 0.015(3) 0.058(4) 0.003(3) -0.002(3) -0.007(2)
C50 0.040(4) 0.020(3) 0.050(4) 0.006(3) 0.005(3) -0.006(3)
C51 0.048(4) 0.020(3) 0.050(4) 0.014(3) 0.003(3) 0.002(3)
C52 0.048(4) 0.013(3) 0.058(4) 0.011(3) 0.003(3) 0.009(3)
C53 0.052(4) 0.009(3) 0.051(4) -0.002(2) 0.008(3) 0.005(2)
C54 0.054(4) 0.010(3) 0.062(4) -0.006(3) -0.008(4) -0.009(3)
C55 0.044(4) 0.014(3) 0.057(4) 0.004(3) 0.007(3) -0.010(2)
C56 0.057(4) 0.011(3) 0.057(4) 0.012(3) 0.004(4) 0.001(3)
C57 0.052(4) 0.011(3) 0.051(4) 0.008(2) 0.005(3) 0.002(3)
C58 0.051(4) 0.006(3) 0.063(4) 0.001(3) -0.001(4) 0.003(2)
C59 0.048(4) 0.007(3) 0.062(4) 0.003(3) 0.004(3) -0.008(2)
C60 0.050(4) 0.008(3) 0.062(4) 0.011(3) -0.003(4) -0.009(2)
C61 0.034(3) 0.012(3) 0.050(4) 0.003(2) -0.002(3) 0.003(2)
C62 0.040(3) 0.013(3) 0.045(3) -0.003(2) 0.009(3) 0.002(2)
C63 0.041(3) 0.014(3) 0.047(4) -0.004(2) -0.002(3) -0.007(2)
C64 0.037(3) 0.013(3) 0.043(3) 0.001(2) 0.001(3) -0.004(2)
C65 0.038(3) 0.013(3) 0.042(3) 0.002(2) 0.006(3) -0.002(2)
C66 0.059(5) 0.031(4) 0.057(4) 0.000(3) -0.007(4) -0.002(3)
C67 0.044(4) 0.030(3) 0.052(4) 0.005(3) -0.003(3) -0.006(3)
C68 0.045(4) 0.035(4) 0.068(5) -0.004(3) 0.011(4) -0.006(3)
C69 0.058(4) 0.035(4) 0.048(4) -0.004(3) 0.007(4) 0.007(3)
C70 0.098(7) 0.029(4) 0.066(5) 0.008(4) -0.034(5) -0.006(4)
C71 0.059(5) 0.047(5) 0.098(7) -0.016(5) -0.017(5) 0.012(4)
C72 0.042(4) 0.035(4) 0.118(8) 0.034(5) 0.013(5) 0.009(3)
C73 0.068(5) 0.045(4) 0.078(6) -0.021(4) 0.028(5) -0.023(4)
C74 0.069(5) 0.029(4) 0.055(5) 0.004(3) 0.006(4) 0.017(3)
C75 0.064(5) 0.035(4) 0.046(4) -0.004(3) 0.000(4) -0.014(3)
C76 0.032(3) 0.027(3) 0.055(4) -0.001(3) -0.001(3) 0.000(2)
C77 0.049(4) 0.031(4) 0.060(4) 0.008(3) 0.000(4) 0.011(3)
C78 0.051(5) 0.030(4) 0.089(6) 0.021(4) -0.007(5) 0.007(3)
C79 0.053(5) 0.021(3) 0.112(8) 0.001(4) -0.006(5) -0.001(3)
C80 0.052(5) 0.033(4) 0.094(6) -0.026(4) 0.004(5) 0.005(3)
C81 0.050(4) 0.030(4) 0.064(5) -0.008(3) -0.007(4) 0.006(3)
C82 0.030(3) 0.026(3) 0.056(4) -0.009(3) 0.007(3) -0.007(2)
C83 0.100(7) 0.021(4) 0.073(5) 0.009(3) 0.032(5) 0.016(4)
C84 0.099(8) 0.024(4) 0.139(9) 0.017(5) 0.071(8) 0.020(4)
C85 0.063(5) 0.023(4) 0.117(8) -0.018(5) 0.016(6) 0.007(4)
C86 0.077(6) 0.043(5) 0.091(7) -0.030(5) -0.020(6) 0.024(4)
C87 0.070(5) 0.038(4) 0.066(5) -0.021(4) -0.003(5) 0.020(4)
C88 0.042(4) 0.029(3) 0.057(4) -0.001(3) -0.015(4) 0.000(3)
C89 0.059(5) 0.026(3) 0.054(4) -0.003(3) -0.017(4) -0.002(3)
C90 0.062(5) 0.024(3) 0.078(5) -0.004(3) -0.011(5) -0.012(3)
C91 0.051(4) 0.033(4) 0.084(6) -0.018(4) -0.011(4) -0.003(3)
C92 0.071(5) 0.038(4) 0.064(5) -0.016(4) -0.020(5) -0.011(4)
C93 0.063(5) 0.035(4) 0.063(5) -0.009(3) -0.012(4) -0.006(3)
C94 0.033(3) 0.020(3) 0.061(4) 0.006(3) 0.004(3) -0.001(2)
C95 0.039(4) 0.023(3) 0.129(8) 0.010(4) 0.003(5) -0.001(3)
C96 0.041(4) 0.021(3) 0.158(10) 0.005(5) 0.014(6) -0.002(3)
C97 0.039(4) 0.030(4) 0.107(7) -0.003(4) 0.007(5) -0.010(3)
C98 0.035(4) 0.040(4) 0.124(8) 0.003(5) 0.001(5) -0.008(3)
C99 0.037(4) 0.025(3) 0.093(6) 0.002(4) 0.006(4) -0.003(3)
C100 0.041(3) 0.027(3) 0.036(3) -0.001(2) 0.002(3) 0.002(3)
C101 0.044(4) 0.029(3) 0.056(4) 0.005(3) 0.003(4) 0.000(3)
C102 0.068(5) 0.026(4) 0.069(5) -0.002(3) 0.013(5) -0.009(3)
C103 0.097(7) 0.023(3) 0.047(4) 0.002(3) 0.010(5) -0.001(4)
C104 0.073(5) 0.023(3) 0.061(5) 0.009(3) -0.002(4) 0.015(3)
C105 0.051(4) 0.029(3) 0.054(4) 0.007(3) -0.004(4) 0.008(3)
C201 0.064(5) 0.035(4) 0.062(5) -0.004(3) -0.001(4) -0.010(4)
C202 0.056(5) 0.047(5) 0.077(6) -0.003(4) 0.003(5) 0.003(4)
C203 0.080(6) 0.057(5) 0.057(5) -0.013(4) -0.006(5) 0.016(5)
Si1 0.0356(9) 0.0186(8) 0.0440(10) 0.0005(7) -0.0017(8) -0.0006(6)
Si2 0.0404(10) 0.0175(8) 0.0431(9) -0.0033(7) 0.0058(8) -0.0002(7)
Si3 0.0474(11) 0.0233(9) 0.0554(11) -0.0035(8) -0.0149(10) 0.0015(8)
Si4 0.0353(9) 0.0167(8) 0.0601(11) 0.0011(7) 0.0056(9) -0.0021(7)
Si5 0.0438(10) 0.0184(8) 0.0391(9) -0.0012(6) -0.0008(8) 0.0005(7)
Cl1 0.0942(18) 0.0432(11) 0.1039(19) 0.0229(12) 0.0098(16) -0.0044(12)
Cl2 0.119(2) 0.0660(16) 0.098(2) 0.0231(14) -0.0398(19) -0.0261(16)
Cl3 0.191(4) 0.0699(17) 0.0857(18) -0.0250(14) 0.055(2) -0.043(2)
Cl4 0.0820(16) 0.0426(11) 0.1015(18) 0.0045(11) 0.0056(15) -0.0004(11)
Cl5 0.159(3) 0.0462(14) 0.130(2) -0.0038(14) -0.079(2) -0.0020(17)
Cl6 0.0908(19) 0.0863(19) 0.0858(17) 0.0112(14) -0.0311(16) 0.0070(15)
Cl7 0.0933(19) 0.0535(13) 0.106(2) -0.0129(13) 0.0194(16) 0.0032(13)
Cl8 0.099(2) 0.0582(15) 0.126(2) -0.0133(15) 0.0216(19) -0.0008(14)
Cl9 0.143(3) 0.144(3) 0.093(2) 0.024(2) -0.044(2) 0.027(3)

loop_
_atom_type_symbol
_atom_type_description
_atom_type_scat_dispersion_real
_atom_type_scat_dispersion_imag
_atom_type_scat_source
C C 0.0033 0.0016 'International Tables Vol C Tables 4.2.6.8 and 6.1.1.4'
H H 0 0 'International Tables Vol C Tables 4.2.6.8 and 6.1.1.4'
Si Si 0.0817 0.0704 'International Tables Vol C Tables 4.2.6.8 and 6.1.1.4'
Cl Cl 0.1484 0.1585 'International Tables Vol C Tables 4.2.6.8 and 6.1.1.4'

loop_
_geom_angle_atom_site_label_1
_geom_angle_atom_site_label_2
_geom_angle_atom_site_label_3
_geom_angle
C2 C1 C5 106.1(6)
C2 C1 C7 124.9(6)
C5 C1 C7 122.2(6)
C3 C2 C1 107.9(6)
C3 C2 C8 123.9(6)
C1 C2 C8 123.2(6)
C2 C3 C4 108.3(5)
C2 C3 C9 124.4(6)
C4 C3 C9 122.0(6)
C5 C4 C3 108.7(5)
C5 C4 C10 124.0(6)
C3 C4 C10 125.4(6)
C4 C5 C1 108.8(5)
C4 C5 C6 125.6(5)
C1 C5 C6 123.8(6)
C5 C6 C19 106.2(5)
C5 C6 C18 106.0(5)
C19 C6 C18 100.9(4)
C5 C6 C61 111.5(5)
C19 C6 C61 114.7(5)
C18 C6 C61 116.4(5)
C1 C7 C20 107.8(5)
C1 C7 C11 107.2(5)
C20 C7 C11 100.4(5)
C1 C7 C62 113.3(5)
C20 C7 C62 112.7(5)
C11 C7 C62 114.5(5)
C2 C8 C13 107.3(5)
C2 C8 C63 112.0(5)
C13 C8 C63 115.4(5)
C2 C8 C12 107.4(5)
C13 C8 C12 99.2(4)
C63 C8 C12 114.4(5)
C3 C9 C14 106.0(5)
C3 C9 C15 107.1(5)
C14 C9 C15 100.5(4)
C3 C9 C64 112.7(5)
C14 C9 C64 113.8(5)
C15 C9 C64 115.5(5)
C4 C10 C17 106.2(5)
C4 C10 C16 105.8(5)
C17 C10 C16 101.4(4)
C4 C10 C65 112.5(4)
C17 C10 C65 114.7(5)
C16 C10 C65 115.3(5)
C12 C11 C21 119.7(6)
C12 C11 C7 124.5(6)
C21 C11 C7 109.0(5)
C11 C12 C22 118.9(6)
C11 C12 C8 124.3(6)
C22 C12 C8 110.0(5)
C14 C13 C23 118.8(5)
C14 C13 C8 124.2(5)
C23 C13 C8 111.1(5)
C13 C14 C24 119.8(6)
C13 C14 C9 124.3(5)
C24 C14 C9 109.2(5)
C16 C15 C25 119.8(5)
C16 C15 C9 124.7(5)
C25 C15 C9 108.9(5)
C15 C16 C26 119.4(5)
C15 C16 C10 124.3(5)
C26 C16 C10 109.1(5)
C18 C17 C27 118.9(5)
C18 C17 C10 124.0(5)
C27 C17 C10 109.8(5)
C17 C18 C28 119.4(5)
C17 C18 C6 123.8(5)
C28 C18 C6 109.5(5)
C20 C19 C29 118.7(6)
C20 C19 C6 124.2(6)
C29 C19 C6 110.3(5)
C19 C20 C30 121.1(5)
C19 C20 C7 124.4(6)
C30 C20 C7 109.2(5)
C31 C21 C30 120.5(6)
C31 C21 C11 121.3(6)
C30 C21 C11 109.1(6)
C32 C22 C12 122.0(6)
C32 C22 C23 119.4(5)
C12 C22 C23 108.3(6)
C33 C23 C13 121.9(6)
C33 C23 C22 119.8(6)
C13 C23 C22 108.5(5)
C34 C24 C14 120.8(6)
C34 C24 C25 121.3(5)
C14 C24 C25 108.8(5)
C35 C25 C15 121.7(6)
C35 C25 C24 118.6(6)
C15 C25 C24 109.6(5)
C36 C26 C16 121.3(6)
C36 C26 C27 120.3(6)
C16 C26 C27 109.0(5)
C37 C27 C17 122.4(6)
C37 C27 C26 119.7(6)
C17 C27 C26 108.5(5)
C38 C28 C18 121.9(6)
C38 C28 C29 118.3(6)
C18 C28 C29 109.1(5)
C39 C29 C19 121.9(6)
C39 C29 C28 121.0(5)
C19 C29 C28 107.8(5)
C40 C30 C21 120.8(6)
C40 C30 C20 119.4(6)
C21 C30 C20 109.2(5)
C21 C31 C32 119.0(6)
C21 C31 C41 118.2(6)
C32 C31 C41 109.2(6)
C22 C32 C31 118.9(6)
C22 C32 C42 119.7(6)
C31 C32 C42 109.2(6)
C23 C33 C34 119.1(6)
C23 C33 C43 120.4(6)
C34 C33 C43 108.0(6)
C24 C34 C33 119.4(6)
C24 C34 C44 119.5(6)
C33 C34 C44 109.0(6)
C25 C35 C36 118.4(5)
C25 C35 C45 120.7(6)
C36 C35 C45 108.1(6)
C26 C36 C35 119.2(5)
C26 C36 C46 119.4(6)
C35 C36 C46 108.5(5)
C27 C37 C38 119.0(5)
C27 C37 C47 119.9(6)
C38 C37 C47 107.9(6)
C28 C38 C37 118.2(5)
C28 C38 C48 121.4(6)
C37 C38 C48 108.1(6)
C29 C39 C40 118.4(5)
C29 C39 C49 119.7(6)
C40 C39 C49 108.6(6)
C30 C40 C39 120.3(6)
C30 C40 C50 119.1(6)
C39 C40 C50 107.5(6)
C50 C41 C31 122.0(6)
C50 C41 C51 119.9(7)
C31 C41 C51 106.3(6)
C43 C42 C32 121.5(6)
C43 C42 C51 120.2(6)
C32 C42 C51 106.8(6)
C42 C43 C52 120.0(6)
C42 C43 C33 119.2(6)
C52 C43 C33 107.7(6)
C45 C44 C34 119.5(6)
C45 C44 C52 120.2(6)
C34 C44 C52 107.4(6)
C44 C45 C35 120.3(6)
C44 C45 C53 119.9(6)
C35 C45 C53 108.4(6)
C47 C46 C53 120.9(6)
C47 C46 C36 120.2(6)
C53 C46 C36 106.9(6)
C46 C47 C54 119.9(7)
C46 C47 C37 120.5(6)
C54 C47 C37 107.2(6)
C49 C48 C54 118.4(6)
C49 C48 C38 119.5(6)
C54 C48 C38 108.9(6)
C48 C49 C55 121.9(6)
C48 C49 C39 120.0(6)
C55 C49 C39 107.6(6)
C41 C50 C55 120.7(6)
C41 C50 C40 119.3(6)
C55 C50 C40 107.8(6)
C56 C51 C42 119.5(6)
C56 C51 C41 119.6(7)
C42 C51 C41 108.4(6)
C57 C52 C43 120.9(6)
C57 C52 C44 119.5(7)
C43 C52 C44 107.9(6)
C58 C53 C46 120.2(6)
C58 C53 C45 119.3(6)
C46 C53 C45 108.1(5)
C59 C54 C48 121.2(7)
C59 C54 C47 119.7(6)
C48 C54 C47 107.9(6)
C60 C55 C50 120.0(7)
C60 C55 C49 119.1(6)
C50 C55 C49 108.4(5)
C51 C56 C60 119.9(6)
C51 C56 C57 120.0(6)
C60 C56 C57 108.2(6)
C52 C57 C58 120.2(6)
C52 C57 C56 119.4(6)
C58 C57 C56 108.2(6)
C53 C58 C57 120.9(6)
C53 C58 C59 118.9(6)
C57 C58 C59 108.5(6)
C54 C59 C60 120.2(6)
C54 C59 C58 120.3(6)
C60 C59 C58 107.0(6)
C55 C60 C56 119.9(6)
C55 C60 C59 119.2(6)
C56 C60 C59 108.1(6)
C6 C61 Si1 122.6(4)
C7 C62 Si2 123.0(4)
C8 C63 Si3 124.3(4)
C9 C64 Si4 121.9(4)
C10 C65 Si5 122.7(4)
C77 C76 C81 117.0(6)
C77 C76 Si1 124.0(5)
C81 C76 Si1 119.0(5)
C76 C77 C78 121.4(8)
C79 C78 C77 120.2(8)
C78 C79 C80 119.5(7)
C81 C80 C79 119.5(8)
C80 C81 C76 122.4(8)
C87 C82 C83 116.5(6)
C87 C82 Si2 122.7(6)
C83 C82 Si2 120.8(5)
C84 C83 C82 121.0(9)
C85 C84 C83 120.5(9)
C84 C85 C86 120.1(7)
C85 C86 C87 119.2(9)
C82 C87 C86 122.6(9)
C93 C88 C89 115.8(6)
C93 C88 Si3 123.1(6)
C89 C88 Si3 121.1(5)
C90 C89 C88 121.8(7)
C91 C90 C89 119.7(8)
C92 C91 C90 120.5(7)
C91 C92 C93 119.3(8)
C92 C93 C88 122.8(8)
C95 C94 C99 116.1(6)
C95 C94 Si4 122.5(5)
C99 C94 Si4 121.3(5)
C96 C95 C94 121.1(7)
C97 C96 C95 121.2(7)
C98 C97 C96 119.2(7)
C97 C98 C99 120.4(7)
C98 C99 C94 122.0(7)
C101 C100 C105 117.7(6)
C101 C100 Si5 121.6(5)
C105 C100 Si5 120.6(5)
C100 C101 C102 121.3(7)
C103 C102 C101 119.4(8)
C104 C103 C102 120.7(7)
C103 C104 C105 120.1(8)
C104 C105 C100 120.8(7)
Cl2 C201 Cl3 111.2(5)
Cl2 C201 Cl1 109.6(4)
Cl3 C201 Cl1 111.3(5)
Cl5 C202 Cl6 109.9(5)
Cl5 C202 Cl4 110.3(5)
Cl6 C202 Cl4 111.5(5)
Cl9 C203 Cl8 111.7(6)
Cl9 C203 Cl7 110.6(6)
Cl8 C203 Cl7 110.8(5)
C67 Si1 C66 112.0(3)
C67 Si1 C61 113.9(3)
C66 Si1 C61 109.0(3)
C67 Si1 C76 107.1(3)
C66 Si1 C76 112.0(3)
C61 Si1 C76 102.4(3)
C69 Si2 C62 112.9(3)
C69 Si2 C68 109.5(4)
C62 Si2 C68 113.3(3)
C69 Si2 C82 109.2(3)
C62 Si2 C82 104.6(3)
C68 Si2 C82 107.1(3)
C71 Si3 C70 108.7(5)
C71 Si3 C63 112.1(4)
C70 Si3 C63 113.0(4)
C71 Si3 C88 108.8(4)
C70 Si3 C88 110.3(4)
C63 Si3 C88 103.7(3)
C73 Si4 C72 109.3(5)
C73 Si4 C94 108.4(3)
C72 Si4 C94 108.6(4)
C73 Si4 C64 110.0(4)
C72 Si4 C64 113.7(4)
C94 Si4 C64 106.6(3)
C74 Si5 C75 110.6(4)
C74 Si5 C65 111.7(3)
C75 Si5 C65 111.2(3)
C74 Si5 C100 109.3(3)
C75 Si5 C100 109.5(3)
C65 Si5 C100 104.3(3)

loop_
_geom_bond_atom_site_label_1
_geom_bond_atom_site_label_2
_geom_bond_distance
C1 C2 1.450(9)
C1 C5 1.458(9)
C1 C7 1.491(9)
C2 C3 1.418(9)
C2 C8 1.502(9)
C3 C4 1.431(9)
C3 C9 1.528(9)
C4 C5 1.389(9)
C4 C10 1.499(8)
C5 C6 1.496(8)
C6 C19 1.529(9)
C6 C18 1.537(8)
C6 C61 1.565(8)
C7 C20 1.545(9)
C7 C11 1.551(9)
C7 C62 1.563(8)
C8 C13 1.543(9)
C8 C63 1.554(8)
C8 C12 1.554(9)
C9 C14 1.547(9)
C9 C15 1.548(8)
C9 C64 1.556(8)
C10 C17 1.541(8)
C10 C16 1.542(8)
C10 C65 1.562(8)
C11 C12 1.375(9)
C11 C21 1.446(9)
C12 C22 1.443(9)
C13 C14 1.381(10)
C13 C23 1.424(8)
C14 C24 1.437(8)
C15 C16 1.365(9)
C15 C25 1.430(8)
C16 C26 1.443(8)
C17 C18 1.381(9)
C17 C27 1.435(8)
C18 C28 1.435(8)
C19 C20 1.363(9)
C19 C29 1.441(8)
C20 C30 1.439(9)
C21 C31 1.411(9)
C21 C30 1.433(9)
C22 C32 1.408(9)
C22 C23 1.454(10)
C23 C33 1.402(9)
C24 C34 1.402(9)
C24 C25 1.439(9)
C25 C35 1.405(9)
C26 C36 1.398(8)
C26 C27 1.461(9)
C27 C37 1.387(9)
C28 C38 1.409(8)
C28 C29 1.454(9)
C29 C39 1.390(8)
C30 C40 1.399(9)
C31 C32 1.425(10)
C31 C41 1.452(9)
C32 C42 1.444(9)
C33 C34 1.413(10)
C33 C43 1.454(9)
C34 C44 1.444(9)
C35 C36 1.435(10)
C35 C45 1.436(9)
C36 C46 1.462(8)
C37 C38 1.439(10)
C37 C47 1.464(9)
C38 C48 1.441(9)
C39 C40 1.430(10)
C39 C49 1.459(9)
C40 C50 1.473(9)
C41 C50 1.377(10)
C41 C51 1.467(10)
C42 C43 1.379(10)
C42 C51 1.465(10)
C43 C52 1.439(10)
C44 C45 1.406(10)
C44 C52 1.448(10)
C45 C53 1.448(10)
C46 C47 1.374(10)
C46 C53 1.447(10)
C47 C54 1.457(10)
C48 C49 1.398(10)
C48 C54 1.430(10)
C49 C55 1.445(10)
C50 C55 1.440(10)
C51 C56 1.395(10)
C52 C57 1.395(10)
C53 C58 1.393(10)
C54 C59 1.391(10)
C55 C60 1.401(10)
C56 C60 1.450(11)
C56 C57 1.452(10)
C57 C58 1.439(11)
C58 C59 1.467(10)
C59 C60 1.462(11)
C61 Si1 1.873(6)
C62 Si2 1.870(6)
C63 Si3 1.878(7)
C64 Si4 1.873(6)
C65 Si5 1.876(6)
C66 Si1 1.871(8)
C67 Si1 1.865(7)
C68 Si2 1.871(8)
C69 Si2 1.851(8)
C70 Si3 1.855(9)
C71 Si3 1.850(9)
C72 Si4 1.855(8)
C73 Si4 1.838(9)
C74 Si5 1.848(8)
C75 Si5 1.864(8)
C76 C77 1.380(10)
C76 C81 1.387(10)
C76 Si1 1.885(7)
C77 C78 1.403(10)
C78 C79 1.367(13)
C79 C80 1.386(13)
C80 C81 1.385(10)
C82 C87 1.370(10)
C82 C83 1.401(10)
C82 Si2 1.873(6)
C83 C84 1.392(11)
C84 C85 1.358(14)
C85 C86 1.368(14)
C86 C87 1.397(11)
C88 C93 1.400(11)
C88 C89 1.402(10)
C88 Si3 1.879(7)
C89 C90 1.396(10)
C90 C91 1.375(12)
C91 C92 1.369(12)
C92 C93 1.387(10)
C94 C95 1.399(9)
C94 C99 1.406(10)
C94 Si4 1.867(6)
C95 C96 1.389(10)
C96 C97 1.373(12)
C97 C98 1.365(11)
C98 C99 1.387(10)
C100 C101 1.382(10)
C100 C105 1.408(10)
C100 Si5 1.884(6)
C101 C102 1.416(10)
C102 C103 1.380(13)
C103 C104 1.362(12)
C104 C105 1.407(10)
C201 Cl2 1.729(9)
C201 Cl3 1.738(8)
C201 Cl1 1.755(8)
C202 Cl5 1.729(9)
C202 Cl6 1.741(10)
C202 Cl4 1.750(9)
C203 Cl9 1.722(10)
C203 Cl8 1.738(11)
C203 Cl7 1.789(10)
